data_1532212
loop_
_publ_author_name
'Vinogradova, S.A.'
'Arakcheeva, A.V.'
'Pushcharovskii, D.Yu.'
'Dimitrova, O.V.'

_publ_section_title
;
 Crystal structure of new decaborate Na2 Ba2 (B10 O17 (O H)2)
;
_journal_name_full Kristallografiya
_journal_page_first 30
_journal_page_last 34
_journal_volume 47
_journal_year 2002
_chemical_formula_sum 'B10 Ba2 H2 Na2 O19'
_chemical_name_systematic 'Na2 Ba2 (B10 O17 (O H)2)'
_space_group_IT_number 5
_symmetry_space_group_name_Hall 'C 2y'
_symmetry_space_group_name_H-M 'C 1 2 1'
_cell_angle_alpha 90
_cell_angle_beta 93.68
_cell_angle_gamma 90
_cell_formula_units_Z 2
_cell_length_a 11.455
_cell_length_b 6.675
_cell_length_c 9.36
_cell_volume 714.210
_citation_journal_id_ASTM KRISAJ
_cod_data_source_file Vinogradova_KRISAJ_2002_723.cif
_cod_data_source_block H2B10Ba2Na2O19
_cod_original_cell_volume 714.2098
_cod_original_formula_sum 'H2 B10 Ba2 Na2 O19'
_cod_database_code 1532212

loop_
_symmetry_equiv_pos_as_xyz
x,y,z
-x,y,-z
x+1/2,y+1/2,z
-x+1/2,y+1/2,-z

loop_
_atom_site_label
_atom_site_type_symbol
_atom_site_fract_x
_atom_site_fract_y
_atom_site_fract_z
_atom_site_occupancy
_atom_site_U_iso_or_equiv
O7 O-2 0.9707 0.2115 0.2503 1 0.0
O3 O-2 0.8591 0.0575 0.426 1 0.0
B5 B+3 0.0531 0.1943 0.1359 1 0.0
B3 B+3 0.8824 0.0602 0.2677 1 0.0
H1 H+1 0.211 0.146 0.343 1 0.0
O6 O-2 0.2707 0.0823 0.3876 1 0.0
B4 B+3 0.5328 0.3272 0.1722 1 0.0
O4 O-2 0.7739 0.1069 0.185 1 0.0
Na2 Na+1 0.5 0.2877 0.5 1 0.0
Na1 Na+1 0 0.3084 0.5 1 0.0
O1 O-2 0.4299 0.3559 0.2379 1 0.0
O10 O-2 0 0.265 0 1 0.0
B2 B+3 0.6645 0.017 0.2221 1 0.0
O9 O-2 0.5653 0.1317 0.1508 1 0.0
O8 O-2 0.1589 0.3105 0.1732 1 0.0
O5 O-2 0.6504 0.0318 0.3821 1 0.0
O2 O-2 0.9047 -0.016 0.8766 1 0.0
B1 B+3 0.7489 0.0553 0.4695 1 0.0
Ba1 Ba+2 0.6689 0 0.8932 1 0.0
